data_7238560
loop_
_publ_author_name
'Sengoden, Mani'
'Punniyamurthy, Tharmalingam'

_publ_section_title
;
 Role of temperature in [3+2]-cycloaddition of isoselenocyanates with
 oxiranes using BF3&#x00B7;Et2O
;
_journal_issue 7
_journal_name_full 'RSC Advances'
_journal_page_first 2736
_journal_paper_doi 10.1039/c2ra00042c
_journal_volume 2
_journal_year 2012
_chemical_formula_moiety 'C13 H15 N O Se'
_chemical_formula_sum 'C13 H15 N O Se'
_chemical_formula_weight 280.22
_space_group_IT_number 14
_space_group_name_Hall '-P 2ybc'
_space_group_name_H-M_alt 'P 1 21/c 1'
_symmetry_cell_setting monoclinic
_symmetry_space_group_name_H-M 'P 1 21/c 1'
_atom_sites_solution_hydrogens geom
_atom_sites_solution_primary direct
_atom_sites_solution_secondary difmap
_audit_creation_method SHELXL-97
_cell_angle_alpha 90.00
_cell_angle_beta 92.209(4)
_cell_angle_gamma 90.00
_cell_formula_units_Z 4
_cell_length_a 6.7304(4)
_cell_length_b 7.6804(4)
_cell_length_c 23.0785(13)
_cell_measurement_temperature 296(2)
_cell_measurement_theta_max 19.98
_cell_measurement_theta_min 1.77
_cell_volume 1192.09(12)
_computing_cell_refinement 'Bruker SMART'
_computing_data_collection 'Bruker SMART'
_computing_data_reduction 'Bruker SAINT'
_computing_molecular_graphics 'Bruker SHELXTL'
_computing_publication_material 'Bruker SHELXTL'
_computing_structure_refinement 'SHELXL-97 (Sheldrick, 1997)'
_computing_structure_solution 'SHELXS-97 (Sheldrick, 1990)'
_diffrn_ambient_temperature 296(2)
_diffrn_measured_fraction_theta_full 0.972
_diffrn_measured_fraction_theta_max 0.972
_diffrn_measurement_device_type 'CCD area detector'
_diffrn_measurement_method 'phi and omega scans'
_diffrn_radiation_monochromator graphite
_diffrn_radiation_source 'fine-focus sealed tube'
_diffrn_radiation_type MoK\a
_diffrn_radiation_wavelength 0.71073
_diffrn_reflns_av_R_equivalents 0.1921
_diffrn_reflns_av_sigmaI/netI 0.0727
_diffrn_reflns_limit_h_max 6
_diffrn_reflns_limit_h_min -6
_diffrn_reflns_limit_k_max 7
_diffrn_reflns_limit_k_min -7
_diffrn_reflns_limit_l_max 21
_diffrn_reflns_limit_l_min -21
_diffrn_reflns_number 7300
_diffrn_reflns_theta_full 19.98
_diffrn_reflns_theta_max 19.98
_diffrn_reflns_theta_min 1.77
_exptl_absorpt_coefficient_mu 3.128
_exptl_absorpt_correction_T_max 0.391
_exptl_absorpt_correction_T_min 0.298
_exptl_absorpt_correction_type multi-scan
_exptl_absorpt_process_details 'SADABS (Sheldrick, 1997)'
_exptl_crystal_colour colorless
_exptl_crystal_density_diffrn 1.561
_exptl_crystal_density_method 'not measured'
_exptl_crystal_description square
_exptl_crystal_F_000 568
_exptl_crystal_size_max 0.40
_exptl_crystal_size_mid 0.35
_exptl_crystal_size_min 0.30
_refine_diff_density_max 0.391
_refine_diff_density_min -0.610
_refine_diff_density_rms 0.124
_refine_ls_extinction_method none
_refine_ls_goodness_of_fit_ref 1.030
_refine_ls_hydrogen_treatment mixed
_refine_ls_matrix_type full
_refine_ls_number_parameters 145
_refine_ls_number_reflns 1084
_refine_ls_number_restraints 0
_refine_ls_restrained_S_all 1.030
_refine_ls_R_factor_all 0.0596
_refine_ls_R_factor_gt 0.0515
_refine_ls_shift/su_max 0.000
_refine_ls_shift/su_mean 0.000
_refine_ls_structure_factor_coef Fsqd
_refine_ls_weighting_details 'calc w=1/[\s^2^(Fo^2^)+(0.1000P)^2^+0.0000P] where P=(Fo^2^+2Fc^2^)/3'
_refine_ls_weighting_scheme calc
_refine_ls_wR_factor_gt 0.1110
_refine_ls_wR_factor_ref 0.1223
_reflns_number_gt 1022
_reflns_number_total 1084
_reflns_threshold_expression >2sigma(I)
_cod_data_source_file c2ra00042c.txt
_cod_data_source_block MSN-92
_cod_depositor_comments
;
The following automatic conversions were performed:

data item '_symmetry_cell_setting' value 'Monoclinic' was changed to
'monoclinic' in accordance with the
/home/saulius/struct/COD-crude-data/automatic-downloads/DataCite-retrospective/RSC/depositions/lib/dictionaries/cif_core.dic
dictionary named 'cif_core.dic' version 2.4.2 last updated on
2011-04-26.

Automatic conversion script
Id: cif_fix_values 6909 2019-04-08 15:41:33Z antanas 
;
_cod_original_sg_symbol_H-M P2(1)/c
_cod_database_code 7238560

loop_
_symmetry_equiv_pos_as_xyz
'x, y, z'
'-x, y+1/2, -z+1/2'
'-x, -y, -z'
'x, -y-1/2, z-1/2'

loop_
_atom_site_label
_atom_site_type_symbol
_atom_site_fract_x
_atom_site_fract_y
_atom_site_fract_z
_atom_site_U_iso_or_equiv
_atom_site_adp_type
_atom_site_occupancy
_atom_site_symmetry_multiplicity
_atom_site_calc_flag
_atom_site_refinement_flags
Se1 Se 0.40605(7) 0.21314(8) 0.00836(2) 0.0257(5) Uani 1 1 d .
C4 C 0.5343(7) 0.3913(7) 0.1249(2) 0.0231(14) Uani 1 1 d .
H4 H 0.5431 0.4542 0.0907 0.028 Uiso 1 1 calc R
C3 C 0.7018(8) 0.3673(7) 0.1613(2) 0.0299(15) Uani 1 1 d .
H3 H 0.8239 0.4113 0.1507 0.036 Uiso 1 1 calc R
C1 C 0.3412(10) 0.2376(8) 0.1934(3) 0.0292(15) Uani 1 1 d .
H1 H 0.2188 0.1974 0.2052 0.035 Uiso 1 1 calc R
C2 C 0.5073(10) 0.2143(7) 0.2290(3) 0.0337(17) Uani 1 1 d .
H2 H 0.4980 0.1552 0.2640 0.040 Uiso 1 1 calc R
C5 C 0.6877(10) 0.2789(7) 0.2127(3) 0.0333(17) Uani 1 1 d .
H5 H 0.8005 0.2626 0.2367 0.040 Uiso 1 1 calc R
C6 C 0.3531(8) 0.3203(7) 0.1403(2) 0.0228(14) Uani 1 1 d .
C10 C -0.0977(9) 0.2059(7) -0.1399(3) 0.0289(16) Uani 1 1 d .
H10A H -0.2149 0.1630 -0.1611 0.035 Uiso 1 1 calc R
H10B H -0.0669 0.3202 -0.1550 0.035 Uiso 1 1 calc R
C12 C 0.0448(8) 0.2738(7) -0.0429(2) 0.0214(16) Uani 1 1 d .
H12 H 0.0909 0.3851 -0.0582 0.026 Uiso 1 1 calc R
C7 C 0.2050(7) 0.1396(8) -0.0502(2) 0.0256(14) Uani 1 1 d .
H7 H 0.1533 0.0255 -0.0391 0.031 Uiso 1 1 calc R
C11 C -0.1443(9) 0.2231(7) -0.0755(2) 0.0284(16) Uani 1 1 d .
H11A H -0.2454 0.3113 -0.0706 0.034 Uiso 1 1 calc R
H11B H -0.1933 0.1133 -0.0610 0.034 Uiso 1 1 calc R
C9 C 0.0755(7) 0.0839(7) -0.1501(2) 0.0300(15) Uani 1 1 d .
H9A H 0.1073 0.0884 -0.1907 0.036 Uiso 1 1 calc R
H9B H 0.0362 -0.0344 -0.1413 0.036 Uiso 1 1 calc R
C8 C 0.2631(8) 0.1315(8) -0.1125(2) 0.0287(15) Uani 1 1 d .
H8A H 0.3656 0.0443 -0.1171 0.034 Uiso 1 1 calc R
H8B H 0.3148 0.2433 -0.1245 0.034 Uiso 1 1 calc R
N1 N 0.1774(6) 0.3337(6) 0.1044(2) 0.0245(11) Uani 1 1 d .
C14 C 0.1841(8) 0.2924(6) 0.0515(3) 0.0202(15) Uani 1 1 d .
O1 O 0.0116(6) 0.2946(4) 0.01864(16) 0.0255(11) Uani 1 1 d .

loop_
_atom_site_aniso_label
_atom_site_aniso_U_11
_atom_site_aniso_U_22
_atom_site_aniso_U_33
_atom_site_aniso_U_23
_atom_site_aniso_U_13
_atom_site_aniso_U_12
Se1 0.0185(6) 0.0319(7) 0.0270(6) -0.0053(3) 0.0036(3) 0.0035(2)
C4 0.026(3) 0.025(3) 0.019(3) 0.003(3) 0.006(3) -0.009(3)
C3 0.020(3) 0.034(3) 0.036(4) -0.004(3) 0.007(3) -0.008(3)
C1 0.025(4) 0.037(3) 0.026(4) -0.001(3) 0.001(3) -0.011(3)
C2 0.040(4) 0.037(4) 0.024(4) 0.002(3) 0.008(4) -0.013(3)
C5 0.031(4) 0.041(4) 0.027(4) -0.004(3) -0.004(3) 0.008(3)
C6 0.022(4) 0.023(3) 0.023(4) -0.006(3) 0.003(3) 0.004(3)
C10 0.029(4) 0.032(4) 0.025(4) 0.003(3) 0.001(3) -0.011(3)
C12 0.015(3) 0.027(3) 0.023(4) 0.001(3) 0.011(3) 0.000(3)
C7 0.025(3) 0.031(3) 0.021(3) 0.003(3) 0.004(2) -0.007(3)
C11 0.023(4) 0.026(3) 0.037(4) -0.003(3) 0.002(3) 0.003(3)
C9 0.036(3) 0.029(3) 0.025(3) -0.002(3) 0.004(3) -0.002(3)
C8 0.025(3) 0.032(3) 0.030(3) -0.004(3) 0.004(2) 0.002(3)
N1 0.021(3) 0.028(2) 0.026(3) -0.005(3) 0.005(2) -0.002(2)
C14 0.012(4) 0.019(3) 0.030(5) 0.000(3) 0.005(3) -0.002(2)
O1 0.021(3) 0.032(3) 0.024(2) -0.0007(18) 0.003(2) 0.0036(17)

loop_
_atom_type_symbol
_atom_type_description
_atom_type_scat_dispersion_real
_atom_type_scat_dispersion_imag
_atom_type_scat_source
C C 0.0033 0.0016 'International Tables Vol C Tables 4.2.6.8 and 6.1.1.4'
H H 0.0000 0.0000 'International Tables Vol C Tables 4.2.6.8 and 6.1.1.4'
N N 0.0061 0.0033 'International Tables Vol C Tables 4.2.6.8 and 6.1.1.4'
O O 0.0106 0.0060 'International Tables Vol C Tables 4.2.6.8 and 6.1.1.4'
Se Se -0.0929 2.2259 'International Tables Vol C Tables 4.2.6.8 and 6.1.1.4'

loop_
_geom_angle_atom_site_label_1
_geom_angle_atom_site_label_2
_geom_angle_atom_site_label_3
_geom_angle
C14 Se1 C7 85.4(2)
C3 C4 C6 119.5(5)
C5 C3 C4 120.3(5)
C2 C1 C6 121.0(6)
C1 C2 C5 119.7(6)
C3 C5 C2 120.3(5)
C1 C6 C4 119.0(5)
C1 C6 N1 118.2(5)
C4 C6 N1 122.7(5)
C9 C10 C11 112.9(5)
O1 C12 C11 111.0(5)
O1 C12 C7 108.8(4)
C11 C12 C7 111.2(4)
C8 C7 C12 110.4(4)
C8 C7 Se1 118.2(4)
C12 C7 Se1 101.7(4)
C12 C11 C10 107.8(5)
C10 C9 C8 112.4(5)
C7 C8 C9 107.9(5)
C14 N1 C6 118.9(5)
N1 C14 O1 118.2(5)
N1 C14 Se1 129.6(4)
O1 C14 Se1 112.1(4)
C14 O1 C12 112.5(4)

loop_
_geom_bond_atom_site_label_1
_geom_bond_atom_site_label_2
_geom_bond_distance
Se1 C14 1.926(6)
Se1 C7 1.959(5)
C4 C3 1.392(7)
C4 C6 1.394(8)
C3 C5 1.375(9)
C1 C2 1.373(9)
C1 C6 1.386(9)
C2 C5 1.377(9)
C6 N1 1.421(7)
C10 C9 1.521(8)
C10 C11 1.535(9)
C12 O1 1.455(7)
C12 C11 1.504(8)
C12 C7 1.506(8)
C7 C8 1.506(9)
C9 C8 1.548(7)
N1 C14 1.264(7)
C14 O1 1.363(7)
